data_7115179
loop_
_publ_author_name
'Jel\'inek, Tom\'a\<s'
'Kilner, Colin A.'
'Barrett, Simon A.'
'Thornton-Pett, Mark'
'Kennedy, John D.'

_publ_section_title
;
 Macropolyhedral boron-containing cluster chemistry. The [SB17H19]&#x2212;
 anion: a nido-ten-vertex : arachno-ten-vertex cluster architecture and
 the first single-sulfur macropolyhedral thiaborane
;
_journal_issue 18
_journal_name_full 'Chemical Communications'
_journal_page_first 1905
_journal_paper_doi 10.1039/a905473a
_journal_year 1999
_chemical_formula_sum 'C24 H40 B17 P S'
_chemical_formula_weight 575.36
_chemical_name_systematic
; 
 ? 
;
_space_group_IT_number 14
_symmetry_cell_setting monoclinic
_symmetry_space_group_name_Hall '-P 2yab'
_symmetry_space_group_name_H-M 'P 1 21/a 1'
_atom_sites_solution_hydrogens geom
_atom_sites_solution_primary direct
_atom_sites_solution_secondary difmap
_audit_creation_method SHELXL-97
_cell_angle_alpha 90.00
_cell_angle_beta 98.3210(11)
_cell_angle_gamma 90.00
_cell_formula_units_Z 8
_cell_length_a 13.7139(2)
_cell_length_b 21.8452(4)
_cell_length_c 22.0843(4)
_cell_measurement_reflns_used 112725
_cell_measurement_temperature 100(2)
_cell_measurement_theta_max 27.5
_cell_measurement_theta_min 2.0
_cell_volume 6546.43(19)
_computing_cell_refinement 'DENZO-SMN (Otwinowski & Minor, 1996)'
_computing_data_collection 'COLLECT (Nonius, 1999)'
_computing_data_reduction 'DENZO-SMN (Otwinowski & Minor, 1996)'
_computing_molecular_graphics 'ORTEX (McArdle, 1995)'
_computing_publication_material 'local program'
_computing_structure_refinement 'SHELXL-97 (Sheldrick, 1997)'
_computing_structure_solution 'SHELXS-97 (Sheldrick, 1990)'
_diffrn_ambient_temperature 100(2)
_diffrn_detector_area_resol_mean 9.091
_diffrn_measured_fraction_theta_full 0.999
_diffrn_measured_fraction_theta_max 0.999
_diffrn_measurement_device_type 'Nonius KappaCCD area detector diffractometer'
_diffrn_measurement_method
;
   Detector set at 30mm from sample with different 2theta offsets 
   1 degree phi exposures for chi=0 degree settings
   1 degree omega exposures for chi=90 degree settings
;
_diffrn_radiation_monochromator graphite
_diffrn_radiation_source 'fine-focus sealed tube'
_diffrn_radiation_type MoK\a
_diffrn_radiation_wavelength 0.71073
_diffrn_reflns_av_R_equivalents 0.0930
_diffrn_reflns_av_sigmaI/netI 0.0433
_diffrn_reflns_limit_h_max 16
_diffrn_reflns_limit_h_min -16
_diffrn_reflns_limit_k_max 26
_diffrn_reflns_limit_k_min -26
_diffrn_reflns_limit_l_max 27
_diffrn_reflns_limit_l_min -26
_diffrn_reflns_number 115122
_diffrn_reflns_theta_full 26.00
_diffrn_reflns_theta_max 26.00
_diffrn_reflns_theta_min 1.77
_exptl_absorpt_coefficient_mu 0.166
_exptl_absorpt_correction_T_max 0.9613
_exptl_absorpt_correction_T_min 0.9028
_exptl_absorpt_correction_type multi-scan
_exptl_absorpt_process_details
;
 Using multiple and symmetry-related data measurements via the program SORTAV
 See R.H. Blessing, Acta Cryst (1995), A51, 33-38 
;
_exptl_crystal_colour yellow
_exptl_crystal_density_diffrn 1.168
_exptl_crystal_density_method 'not measured'
_exptl_crystal_description prism
_exptl_crystal_F_000 2400
_exptl_crystal_size_max 0.63
_exptl_crystal_size_mid 0.48
_exptl_crystal_size_min 0.24
_refine_diff_density_max 0.731
_refine_diff_density_min -0.825
_refine_diff_density_rms 0.056
_refine_ls_extinction_coef 0.0003(3)
_refine_ls_extinction_expression Fc^*^=kFc[1+0.001xFc^2^\l^3^/sin(2\q)]^-1/4^
_refine_ls_extinction_method SHELXL
_refine_ls_goodness_of_fit_ref 1.031
_refine_ls_hydrogen_treatment mixed
_refine_ls_matrix_type full
_refine_ls_number_parameters 936
_refine_ls_number_reflns 12855
_refine_ls_number_restraints 836
_refine_ls_restrained_S_all 1.006
_refine_ls_R_factor_all 0.0809
_refine_ls_R_factor_gt 0.0594
_refine_ls_shift/su_max 0.000
_refine_ls_shift/su_mean 0.000
_refine_ls_structure_factor_coef Fsqd
_refine_ls_weighting_details 'calc w=1/[\s^2^(Fo^2^)+(0.0590P)^2^+8.2454P] where P=(Fo^2^+2Fc^2^)/3'
_refine_ls_weighting_scheme calc
_refine_ls_wR_factor_gt 0.1411
_refine_ls_wR_factor_ref 0.1557
_reflns_number_gt 9943
_reflns_number_total 12855
_reflns_threshold_expression >2sigma(I)
_cod_data_source_file 905473a.txt
_cod_data_source_block tomx17
_cod_depositor_comments
;
The following automatic conversions were performed:

'_symmetry_cell_setting' value 'Monoclinic' changed to 'monoclinic'
according to
/usr/data/users/saulius/automatic-downloads/retrospective/RSC/lib/dictionaries/cif_core.dic
dictionary named 'cif_core.dic' version 2.4.2 from 2011-04-26.

Automatic conversion script
Id: cif_fix_values 2281 2013-09-26 08:29:07Z andrius 
;
_cod_original_sg_symbol_H-M P21/a
_cod_database_code 7115179

loop_
_symmetry_equiv_pos_as_xyz
'x, y, z'
'-x+1/2, y+1/2, -z'
'-x, -y, -z'
'x-1/2, -y-1/2, z'

loop_
_atom_site_label
_atom_site_type_symbol
_atom_site_fract_x
_atom_site_fract_y
_atom_site_fract_z
_atom_site_U_iso_or_equiv
_atom_site_adp_type
_atom_site_occupancy
_atom_site_symmetry_multiplicity
_atom_site_calc_flag
_atom_site_refinement_flags
P1 P -0.00253(5) 0.42353(3) 0.17867(3) 0.02792(15) Uani 1 1 d D
C111 C -0.00748(17) 0.46067(11) 0.25107(11) 0.0295(5) Uani 1 1 d D
C112 C -0.00548(19) 0.42728(13) 0.30555(11) 0.0359(6) Uani 1 1 d D
H112 H -0.0041 0.3838 0.3049 0.043 Uiso 1 1 calc R
C113 C -0.0056(2) 0.45839(14) 0.36073(12) 0.0420(7) Uani 1 1 d D
H113 H -0.0038 0.4360 0.3978 0.050 Uiso 1 1 calc R
C114 C -0.0083(2) 0.52178(13) 0.36176(12) 0.0402(6) Uani 1 1 d D
H114 H -0.0070 0.5427 0.3996 0.048 Uiso 1 1 calc R
C115 C -0.0128(2) 0.55490(13) 0.30781(12) 0.0384(6) Uani 1 1 d D
H115 H -0.0160 0.5983 0.3087 0.046 Uiso 1 1 calc R
C116 C -0.01274(19) 0.52462(11) 0.25244(12) 0.0339(6) Uani 1 1 d D
H116 H -0.0163 0.5474 0.2155 0.041 Uiso 1 1 calc R
C121 C -0.09223(17) 0.45963(10) 0.12264(10) 0.0276(5) Uani 1 1 d D
C122 C -0.17996(19) 0.48106(11) 0.14019(11) 0.0325(5) Uani 1 1 d D
H122 H -0.1909 0.4776 0.1815 0.039 Uiso 1 1 calc R
C123 C -0.25117(19) 0.50755(12) 0.09685(12) 0.0355(6) Uani 1 1 d D
H123 H -0.3112 0.5219 0.1085 0.043 Uiso 1 1 calc R
C124 C -0.2345(2) 0.51309(12) 0.03655(12) 0.0361(6) Uani 1 1 d D
H124 H -0.2826 0.5321 0.0073 0.043 Uiso 1 1 calc R
C125 C -0.1482(2) 0.49100(12) 0.01877(11) 0.0368(6) Uani 1 1 d D
H125 H -0.1382 0.4941 -0.0228 0.044 Uiso 1 1 calc R
C126 C -0.07625(19) 0.46429(12) 0.06156(11) 0.0334(5) Uani 1 1 d D
H126 H -0.0169 0.4494 0.0495 0.040 Uiso 1 1 calc R
C131 C -0.03109(18) 0.34365(11) 0.18233(11) 0.0302(5) Uani 1 1 d D
C132 C -0.11768(19) 0.32066(11) 0.14865(12) 0.0342(6) Uani 1 1 d D
H132 H -0.1603 0.3470 0.1228 0.041 Uiso 1 1 calc R
C133 C -0.1409(2) 0.25892(12) 0.15328(13) 0.0390(6) Uani 1 1 d D
H133 H -0.1994 0.2430 0.1303 0.047 Uiso 1 1 calc R
C134 C -0.0789(2) 0.22077(12) 0.19131(13) 0.0408(6) Uani 1 1 d D
H134 H -0.0955 0.1788 0.1948 0.049 Uiso 1 1 calc R
C135 C 0.0074(2) 0.24335(12) 0.22445(12) 0.0381(6) Uani 1 1 d D
H135 H 0.0494 0.2168 0.2505 0.046 Uiso 1 1 calc R
C136 C 0.03254(19) 0.30435(11) 0.21964(11) 0.0336(6) Uani 1 1 d D
H136 H 0.0925 0.3195 0.2414 0.040 Uiso 1 1 calc R
C141 C 0.11911(18) 0.43180(11) 0.15755(10) 0.0309(5) Uani 1 1 d D
C142 C 0.15783(19) 0.38622(12) 0.12327(11) 0.0341(6) Uani 1 1 d D
H142 H 0.1219 0.3496 0.1131 0.041 Uiso 1 1 calc R
C143 C 0.2493(2) 0.39496(13) 0.10420(12) 0.0391(6) Uani 1 1 d D
H143 H 0.2756 0.3643 0.0806 0.047 Uiso 1 1 calc R
C144 C 0.3024(2) 0.44842(13) 0.11957(12) 0.0400(6) Uani 1 1 d D
H144 H 0.3650 0.4540 0.1067 0.048 Uiso 1 1 calc R
C145 C 0.2645(2) 0.49366(14) 0.15360(12) 0.0405(6) Uani 1 1 d D
H145 H 0.3010 0.5301 0.1639 0.049 Uiso 1 1 calc R
C146 C 0.17309(19) 0.48555(12) 0.17260(12) 0.0364(6) Uani 1 1 d D
H146 H 0.1471 0.5165 0.1959 0.044 Uiso 1 1 calc R
P2 P 0.59983(5) 0.53399(3) 0.32139(3) 0.02835(15) Uani 1 1 d D
C211 C 0.65571(18) 0.51755(11) 0.39883(11) 0.0323(5) Uani 1 1 d D
C212 C 0.7536(2) 0.53439(16) 0.41755(13) 0.0491(8) Uani 1 1 d D
H212 H 0.7885 0.5568 0.3907 0.059 Uiso 1 1 calc R
C213 C 0.7998(2) 0.51825(18) 0.47549(14) 0.0602(9) Uani 1 1 d D
H213 H 0.8661 0.5302 0.4886 0.072 Uiso 1 1 calc R
C214 C 0.7492(2) 0.48472(15) 0.51436(13) 0.0486(7) Uani 1 1 d D
H214 H 0.7817 0.4726 0.5534 0.058 Uiso 1 1 calc R
C215 C 0.6514(2) 0.46882(13) 0.49643(12) 0.0426(7) Uani 1 1 d D
H215 H 0.6168 0.4466 0.5236 0.051 Uiso 1 1 calc R
C216 C 0.6040(2) 0.48532(12) 0.43880(12) 0.0382(6) Uani 1 1 d D
H216 H 0.5368 0.4748 0.4266 0.046 Uiso 1 1 calc R
C221 C 0.61648(18) 0.46937(11) 0.27366(11) 0.0307(5) Uani 1 1 d D
C222 C 0.6944(2) 0.42903(12) 0.29071(12) 0.0380(6) Uani 1 1 d D
H222 H 0.7356 0.4337 0.3289 0.046 Uiso 1 1 calc R
C223 C 0.7111(2) 0.38184(12) 0.25106(13) 0.0424(7) Uani 1 1 d D
H223 H 0.7638 0.3540 0.2624 0.051 Uiso 1 1 calc R
C224 C 0.6518(2) 0.37530(12) 0.19545(13) 0.0401(6) Uani 1 1 d D
H224 H 0.6639 0.3429 0.1688 0.048 Uiso 1 1 calc R
C225 C 0.5749(2) 0.41542(13) 0.17811(13) 0.0425(7) Uani 1 1 d D
H225 H 0.5350 0.4108 0.1395 0.051 Uiso 1 1 calc R
C226 C 0.5560(2) 0.46250(12) 0.21708(12) 0.0374(6) Uani 1 1 d D
H226 H 0.5025 0.4898 0.2056 0.045 Uiso 1 1 calc R
C231 C 0.46942(18) 0.54876(11) 0.31667(10) 0.0303(5) Uani 1 1 d D
C232 C 0.4327(2) 0.60797(12) 0.30607(13) 0.0406(6) Uani 1 1 d D
H232 H 0.4758 0.6407 0.2999 0.049 Uiso 1 1 calc R
C233 C 0.3326(2) 0.61851(14) 0.30464(14) 0.0487(7) Uani 1 1 d D
H233 H 0.3073 0.6587 0.2973 0.058 Uiso 1 1 calc R
C234 C 0.2696(2) 0.57148(15) 0.31368(13) 0.0462(7) Uani 1 1 d D
H234 H 0.2014 0.5796 0.3134 0.055 Uiso 1 1 calc R
C235 C 0.3051(2) 0.51238(14) 0.32321(12) 0.0419(7) Uani 1 1 d D
H235 H 0.2613 0.4800 0.3292 0.050 Uiso 1 1 calc R
C236 C 0.40503(19) 0.50045(12) 0.32396(12) 0.0360(6) Uani 1 1 d D
H236 H 0.4293 0.4598 0.3294 0.043 Uiso 1 1 calc R
C241 C 0.66244(17) 0.59815(11) 0.29430(11) 0.0301(5) Uani 1 1 d D
C242 C 0.6780(2) 0.65068(12) 0.33067(12) 0.0396(6) Uani 1 1 d D
H242 H 0.6553 0.6525 0.3693 0.048 Uiso 1 1 calc R
C243 C 0.7270(2) 0.70005(14) 0.30955(14) 0.0499(8) Uani 1 1 d D
H243 H 0.7365 0.7362 0.3335 0.060 Uiso 1 1 calc R
C244 C 0.7621(2) 0.69723(14) 0.25397(14) 0.0482(7) Uani 1 1 d D
H244 H 0.7979 0.7308 0.2408 0.058 Uiso 1 1 calc R
C245 C 0.7454(2) 0.64593(13) 0.21761(13) 0.0430(7) Uani 1 1 d D
H245 H 0.7682 0.6445 0.1790 0.052 Uiso 1 1 calc R
C246 C 0.69530(19) 0.59635(12) 0.23746(12) 0.0351(6) Uani 1 1 d D
H246 H 0.6833 0.5611 0.2123 0.042 Uiso 1 1 calc R
B1_1 B 0.3929(3) 0.27270(14) 0.52105(13) 0.0372(7) Uani 1 1 d .
H1_1 H 0.321(2) 0.2892(13) 0.5274(12) 0.038(7) Uiso 1 1 d .
B2_1 B 0.4972(2) 0.32027(15) 0.53818(14) 0.0384(7) Uani 1 1 d .
H2_1 H 0.496(2) 0.3678(13) 0.5545(13) 0.041(8) Uiso 1 1 d .
B3_1 B 0.4856(3) 0.25673(15) 0.58527(15) 0.0397(7) Uani 1 1 d .
H3_1 H 0.468(2) 0.2661(14) 0.6313(15) 0.054(9) Uiso 1 1 d .
B4_1 B 0.4215(3) 0.19422(15) 0.54349(15) 0.0418(7) Uani 1 1 d .
H4_1 H 0.363(2) 0.1678(14) 0.5636(13) 0.047(8) Uiso 1 1 d .
B5_1 B 0.4520(3) 0.28881(15) 0.45339(14) 0.0408(7) Uani 1 1 d .
S6_1 S 0.59060(6) 0.30295(3) 0.48153(4) 0.04551(19) Uani 1 1 d .
B7_1 B 0.6021(3) 0.26391(16) 0.56154(17) 0.0469(8) Uani 1 1 d .
H7_1 H 0.671(2) 0.2816(15) 0.5940(15) 0.058(9) Uiso 1 1 d .
H78_1 H 0.613(2) 0.2036(15) 0.5419(15) 0.061(10) Uiso 1 1 d .
B8_1 B 0.5477(3) 0.18759(16) 0.57132(18) 0.0495(8) Uani 1 1 d .
H8_1 H 0.575(3) 0.1573(17) 0.6145(17) 0.075(11) Uiso 1 1 d .
B9_1 B 0.4881(3) 0.14975(16) 0.49874(18) 0.0535(9) Uani 1 1 d .
H9B_1 H 0.456(2) 0.1019(14) 0.4968(13) 0.045(8) Uiso 1 1 d .
H9A_1 H 0.542(2) 0.1596(15) 0.4682(15) 0.056(9) Uiso 1 1 d .
B10_1 B 0.3990(3) 0.21328(15) 0.46575(15) 0.0457(8) Uani 1 1 d .
H56'_1 H 0.304(3) 0.2125(16) 0.4500(17) 0.072(11) Uiso 1 1 d .
B1'_1 B 0.3363(4) 0.2554(2) 0.34009(17) 0.0675(13) Uani 1 1 d .
H1'_1 H 0.327(3) 0.2374(17) 0.2920(18) 0.079(11) Uiso 1 1 d .
B2'_1 B 0.4326(4) 0.22921(17) 0.39259(17) 0.0573(11) Uani 1 1 d .
H2'_1 H 0.497(3) 0.2025(16) 0.3713(16) 0.071(11) Uiso 1 1 d .
B3'_1 B 0.4244(3) 0.30933(17) 0.37434(15) 0.0515(9) Uani 1 1 d .
H3'_1 H 0.485(2) 0.3332(14) 0.3516(14) 0.049(8) Uiso 1 1 d .
B4'_1 B 0.3003(3) 0.3333(2) 0.34772(17) 0.0620(11) Uani 1 1 d .
H4'_1 H 0.283(3) 0.3635(18) 0.3057(18) 0.079(12) Uiso 1 1 d .
B5'_1 B 0.3118(3) 0.20224(19) 0.39485(16) 0.0599(11) Uani 1 1 d .
H5'_1 H 0.286(3) 0.1527(17) 0.3816(17) 0.077(11) Uiso 1 1 d .
B8'_1 B 0.3647(3) 0.35942(16) 0.41895(15) 0.0438(8) Uani 1 1 d .
H89'_1 H 0.303(2) 0.3495(15) 0.4557(15) 0.057(9) Uiso 1 1 d .
H8'_1 H 0.392(2) 0.4060(13) 0.4315(13) 0.040(8) Uiso 1 1 d .
B9'_1 B 0.2365(3) 0.3426(2) 0.40787(19) 0.0579(10) Uani 1 1 d .
H9'_1 H 0.188(2) 0.3725(12) 0.4167(11) 0.026(7) Uiso 1 1 d .
H91'_1 H 0.210(3) 0.2928(16) 0.4275(16) 0.069(10) Uiso 1 1 d .
B10'_1 B 0.2265(3) 0.2691(2) 0.36754(19) 0.0667(12) Uani 1 1 d .
H10'_1 H 0.146(3) 0.2635(19) 0.3434(18) 0.090(13) Uiso 1 1 d .
B1_2 B 0.5448(3) 0.70115(17) 1.03798(17) 0.0451(8) Uani 1 1 d .
H1_2 H 0.619(2) 0.7190(15) 1.0334(14) 0.056(9) Uiso 1 1 d .
B2_2 B 0.4557(3) 0.70501(19) 0.97150(16) 0.0500(9) Uani 1 1 d .
H2_2 H 0.469(3) 0.7302(17) 0.9270(17) 0.075(11) Uiso 1 1 d .
B3_2 B 0.5028(3) 0.63338(19) 0.99684(19) 0.0544(9) Uani 1 1 d .
H3_2 H 0.554(3) 0.6150(17) 0.9667(17) 0.076(11) Uiso 1 1 d .
B4_2 B 0.5326(3) 0.63070(16) 1.08005(19) 0.0517(9) Uani 1 1 d .
H4_2 H 0.598(3) 0.6080(17) 1.0992(17) 0.075(11) Uiso 1 1 d .
B5_2 B 0.4421(2) 0.74946(15) 1.04897(15) 0.0393(7) Uani 1 1 d .
S6_2 S 0.32638(5) 0.71858(3) 0.99604(3) 0.04464(19) Uani 1 1 d .
B7_2 B 0.3735(3) 0.63642(16) 0.98026(16) 0.0440(8) Uani 1 1 d .
H78_2 H 0.352(3) 0.6072(16) 1.0372(15) 0.064(10) Uiso 1 1 d .
H7_2 H 0.330(2) 0.6165(15) 0.9375(15) 0.058(9) Uiso 1 1 d .
B8_2 B 0.4335(3) 0.58815(16) 1.04337(19) 0.0525(9) Uani 1 1 d .
H8_2 H 0.440(3) 0.5366(17) 1.0351(16) 0.069(11) Uiso 1 1 d .
B9_2 B 0.4378(3) 0.62378(16) 1.12205(17) 0.0524(9) Uani 1 1 d .
H9A_2 H 0.469(2) 0.5952(16) 1.1647(16) 0.064(10) Uiso 1 1 d .
H9B_2 H 0.3736(19) 0.6437(12) 1.1182(11) 0.023(6) Uiso 1 1 d .
B10_2 B 0.5002(2) 0.69991(15) 1.11027(15) 0.0395(7) Uani 1 1 d .
H56'_2 H 0.589(3) 0.7231(16) 1.1424(16) 0.067(10) Uiso 1 1 d .
B1'_2 B 0.4772(3) 0.82276(16) 1.15799(18) 0.0469(8) Uani 1 1 d .
H1'_2 H 0.451(3) 0.8441(16) 1.1992(16) 0.067(10) Uiso 1 1 d .
B2'_2 B 0.4179(3) 0.75627(15) 1.12913(16) 0.0418(7) Uani 1 1 d .
H2'_2 H 0.347(2) 0.7437(14) 1.1440(13) 0.047(8) Uiso 1 1 d .
B3'_2 B 0.4156(3) 0.82185(15) 1.08136(17) 0.0454(8) Uani 1 1 d .
H3'_2 H 0.342(2) 0.8420(14) 1.0665(13) 0.048(8) Uiso 1 1 d .
B4'_2 B 0.5198(3) 0.87225(16) 1.10369(18) 0.0496(9) Uani 1 1 d .
H4'_2 H 0.508(3) 0.9218(17) 1.1064(16) 0.071(11) Uiso 1 1 d .
B5'_2 B 0.5360(3) 0.75330(16) 1.17522(16) 0.0458(8) Uani 1 1 d .
H5'_2 H 0.543(2) 0.7345(15) 1.2225(15) 0.057(9) Uiso 1 1 d .
B8'_2 B 0.5051(3) 0.83112(18) 1.03396(18) 0.0529(9) Uani 1 1 d .
H89'_2 H 0.591(2) 0.8005(15) 1.0304(15) 0.059(9) Uiso 1 1 d .
H8'_2 H 0.491(3) 0.8476(17) 0.9889(17) 0.073(11) Uiso 1 1 d .
B9'_2 B 0.6226(3) 0.84461(17) 1.07872(17) 0.0497(8) Uani 1 1 d .
H91'_2 H 0.656(2) 0.8001(14) 1.1199(14) 0.049(8) Uiso 1 1 d .
H9'_2 H 0.684(3) 0.8715(16) 1.0648(16) 0.069(10) Uiso 1 1 d .
B10'_2 B 0.6038(3) 0.82792(16) 1.15666(17) 0.0449(8) Uani 1 1 d .
H10'_2 H 0.656(2) 0.8487(14) 1.1917(14) 0.051(9) Uiso 1 1 d .

loop_
_atom_site_aniso_label
_atom_site_aniso_U_11
_atom_site_aniso_U_22
_atom_site_aniso_U_33
_atom_site_aniso_U_23
_atom_site_aniso_U_13
_atom_site_aniso_U_12
P1 0.0323(3) 0.0264(3) 0.0250(3) 0.0017(2) 0.0041(2) 0.0039(3)
C111 0.0300(12) 0.0326(13) 0.0261(12) 0.0005(10) 0.0044(10) 0.0032(10)
C112 0.0401(14) 0.0386(14) 0.0297(13) 0.0056(11) 0.0075(11) 0.0055(11)
C113 0.0451(16) 0.0551(18) 0.0267(13) 0.0062(12) 0.0080(11) 0.0081(13)
C114 0.0389(15) 0.0505(17) 0.0314(14) -0.0086(12) 0.0058(11) 0.0027(13)
C115 0.0410(15) 0.0376(14) 0.0373(14) -0.0076(11) 0.0077(12) 0.0010(12)
C116 0.0398(14) 0.0312(13) 0.0309(13) 0.0010(10) 0.0062(11) 0.0004(11)
C121 0.0337(13) 0.0228(11) 0.0259(12) 0.0026(9) 0.0028(10) 0.0021(10)
C122 0.0392(14) 0.0311(13) 0.0274(12) 0.0013(10) 0.0055(11) 0.0046(11)
C123 0.0360(14) 0.0359(14) 0.0348(14) 0.0005(11) 0.0052(11) 0.0075(11)
C124 0.0391(14) 0.0337(14) 0.0335(14) 0.0049(11) -0.0016(11) 0.0027(11)
C125 0.0419(15) 0.0424(15) 0.0259(13) 0.0054(11) 0.0045(11) 0.0008(12)
C126 0.0361(13) 0.0341(13) 0.0304(13) -0.0003(10) 0.0063(11) 0.0018(11)
C131 0.0363(13) 0.0269(12) 0.0286(12) 0.0012(10) 0.0080(10) 0.0051(10)
C132 0.0387(14) 0.0294(13) 0.0347(14) -0.0007(10) 0.0058(11) 0.0055(11)
C133 0.0405(15) 0.0311(14) 0.0452(15) -0.0030(12) 0.0050(12) -0.0010(11)
C134 0.0481(16) 0.0280(13) 0.0478(16) 0.0017(12) 0.0114(13) 0.0033(12)
C135 0.0460(16) 0.0308(13) 0.0379(14) 0.0060(11) 0.0079(12) 0.0099(12)
C136 0.0381(14) 0.0316(13) 0.0312(13) 0.0015(10) 0.0046(11) 0.0048(11)
C141 0.0334(13) 0.0346(13) 0.0241(12) 0.0048(10) 0.0025(10) 0.0041(10)
C142 0.0399(14) 0.0330(13) 0.0293(13) 0.0031(10) 0.0050(11) 0.0069(11)
C143 0.0433(15) 0.0443(16) 0.0309(13) 0.0065(12) 0.0098(12) 0.0147(13)
C144 0.0333(14) 0.0561(17) 0.0303(13) 0.0095(12) 0.0037(11) 0.0066(13)
C145 0.0374(14) 0.0498(17) 0.0335(14) -0.0009(12) 0.0026(11) -0.0037(12)
C146 0.0364(14) 0.0411(15) 0.0321(13) -0.0030(11) 0.0065(11) 0.0033(12)
P2 0.0314(3) 0.0299(3) 0.0243(3) 0.0001(2) 0.0055(2) 0.0007(3)
C211 0.0344(13) 0.0370(14) 0.0255(12) 0.0003(10) 0.0048(10) 0.0048(11)
C212 0.0352(15) 0.077(2) 0.0349(15) 0.0155(15) 0.0064(12) -0.0005(15)
C213 0.0354(16) 0.102(3) 0.0408(17) 0.0179(17) -0.0025(13) -0.0029(17)
C214 0.0469(17) 0.068(2) 0.0294(14) 0.0106(14) 0.0014(12) 0.0042(15)
C215 0.0528(17) 0.0456(16) 0.0303(14) 0.0045(12) 0.0089(12) -0.0063(13)
C216 0.0429(15) 0.0405(15) 0.0305(13) 0.0021(11) 0.0035(11) -0.0070(12)
C221 0.0339(13) 0.0275(12) 0.0319(13) 0.0014(10) 0.0088(10) -0.0009(10)
C222 0.0458(15) 0.0338(14) 0.0349(14) 0.0050(11) 0.0073(12) 0.0052(12)
C223 0.0520(17) 0.0311(14) 0.0466(16) 0.0056(12) 0.0155(14) 0.0090(12)
C224 0.0463(16) 0.0293(13) 0.0481(16) -0.0075(12) 0.0186(13) -0.0041(12)
C225 0.0387(15) 0.0480(17) 0.0411(15) -0.0136(13) 0.0061(12) -0.0033(13)
C226 0.0350(14) 0.0390(15) 0.0380(14) -0.0069(12) 0.0043(11) 0.0023(11)
C231 0.0338(13) 0.0336(13) 0.0230(12) -0.0018(10) 0.0028(10) 0.0031(10)
C232 0.0412(15) 0.0342(14) 0.0445(16) -0.0064(12) -0.0002(12) 0.0011(12)
C233 0.0429(16) 0.0450(17) 0.0551(18) -0.0112(14) -0.0035(14) 0.0136(14)
C234 0.0328(14) 0.064(2) 0.0403(16) -0.0109(14) 0.0013(12) 0.0081(14)
C235 0.0338(14) 0.0578(18) 0.0341(14) 0.0038(13) 0.0044(11) -0.0040(13)
C236 0.0371(14) 0.0392(15) 0.0316(13) 0.0050(11) 0.0047(11) -0.0004(11)
C241 0.0304(12) 0.0313(13) 0.0290(12) 0.0004(10) 0.0049(10) 0.0001(10)
C242 0.0469(16) 0.0402(15) 0.0318(14) -0.0055(11) 0.0060(12) -0.0046(12)
C243 0.0603(19) 0.0400(16) 0.0488(18) -0.0081(13) 0.0058(15) -0.0160(14)
C244 0.0488(17) 0.0456(17) 0.0502(18) 0.0040(14) 0.0076(14) -0.0140(14)
C245 0.0427(15) 0.0485(17) 0.0398(15) 0.0042(13) 0.0131(12) -0.0041(13)
C246 0.0371(14) 0.0357(14) 0.0338(14) -0.0032(11) 0.0096(11) -0.0017(11)
B1_1 0.0490(18) 0.0357(16) 0.0275(14) -0.0014(12) 0.0078(13) -0.0040(14)
B2_1 0.0472(18) 0.0342(16) 0.0346(16) -0.0023(13) 0.0089(14) -0.0005(14)
B3_1 0.0492(18) 0.0359(16) 0.0342(16) -0.0006(13) 0.0063(14) -0.0023(14)
B4_1 0.057(2) 0.0344(16) 0.0367(17) -0.0018(13) 0.0158(15) -0.0043(15)
B5_1 0.056(2) 0.0341(16) 0.0337(16) -0.0052(13) 0.0098(14) -0.0117(14)
S6_1 0.0561(5) 0.0341(4) 0.0505(4) -0.0038(3) 0.0219(4) -0.0046(3)
B7_1 0.052(2) 0.0348(17) 0.055(2) 0.0030(15) 0.0118(17) 0.0036(15)
B8_1 0.059(2) 0.0359(18) 0.057(2) 0.0041(16) 0.0186(18) 0.0013(16)
B9_1 0.082(3) 0.0349(18) 0.050(2) -0.0038(15) 0.029(2) -0.0020(18)
B10_1 0.067(2) 0.0371(17) 0.0349(17) -0.0052(13) 0.0157(16) -0.0150(16)
B1'_1 0.107(4) 0.064(3) 0.0310(18) -0.0014(17) 0.008(2) -0.045(2)
B2'_1 0.099(3) 0.0392(18) 0.0388(19) -0.0100(15) 0.027(2) -0.025(2)
B3'_1 0.081(3) 0.0435(19) 0.0310(17) -0.0022(14) 0.0131(17) -0.0208(18)
B4'_1 0.080(3) 0.061(2) 0.0396(19) 0.0161(17) -0.0082(19) -0.032(2)
B5'_1 0.091(3) 0.056(2) 0.0313(17) -0.0020(16) 0.0037(18) -0.036(2)
B8'_1 0.0512(19) 0.0465(19) 0.0327(16) 0.0072(14) 0.0022(14) -0.0134(16)
B9'_1 0.047(2) 0.067(3) 0.056(2) 0.024(2) -0.0067(18) -0.013(2)
B10'_1 0.073(3) 0.074(3) 0.047(2) 0.017(2) -0.014(2) -0.034(2)
B1_2 0.0379(17) 0.0492(19) 0.050(2) -0.0170(16) 0.0120(15) -0.0042(15)
B2_2 0.050(2) 0.063(2) 0.0383(18) -0.0063(16) 0.0106(15) -0.0130(17)
B3_2 0.048(2) 0.059(2) 0.057(2) -0.0249(18) 0.0108(17) 0.0035(17)
B4_2 0.048(2) 0.0363(18) 0.065(2) -0.0105(16) -0.0107(17) 0.0132(15)
B5_2 0.0405(17) 0.0365(16) 0.0401(17) -0.0012(13) 0.0030(13) -0.0010(13)
S6_2 0.0431(4) 0.0441(4) 0.0447(4) 0.0008(3) -0.0005(3) -0.0010(3)
B7_2 0.0496(19) 0.0429(18) 0.0399(18) -0.0093(14) 0.0076(15) -0.0050(15)
B8_2 0.059(2) 0.0333(18) 0.062(2) -0.0088(16) -0.0040(18) 0.0042(16)
B9_2 0.075(3) 0.0351(18) 0.044(2) 0.0024(15) -0.0025(18) -0.0069(18)
B10_2 0.0453(18) 0.0349(16) 0.0364(16) -0.0028(13) -0.0004(14) -0.0010(14)
B1'_2 0.0485(19) 0.0399(18) 0.054(2) -0.0120(15) 0.0127(16) -0.0028(15)
B2'_2 0.0442(18) 0.0379(17) 0.0446(18) -0.0065(14) 0.0111(15) -0.0005(14)
B3'_2 0.0412(18) 0.0327(16) 0.060(2) -0.0029(15) 0.0006(16) 0.0047(14)
B4'_2 0.049(2) 0.0334(17) 0.064(2) -0.0033(16) -0.0018(17) -0.0022(15)
B5'_2 0.058(2) 0.0420(18) 0.0362(17) -0.0044(14) 0.0014(15) -0.0031(16)
B8'_2 0.060(2) 0.048(2) 0.049(2) 0.0092(16) -0.0018(17) -0.0149(18)
B9'_2 0.051(2) 0.048(2) 0.050(2) -0.0038(16) 0.0086(16) -0.0134(17)
B10'_2 0.0462(19) 0.0388(17) 0.0474(19) -0.0078(15) -0.0013(15) 0.0011(15)

loop_
_atom_type_symbol
_atom_type_description
_atom_type_scat_dispersion_real
_atom_type_scat_dispersion_imag
_atom_type_scat_source
C C 0.0033 0.0016 'International Tables Vol C Tables 4.2.6.8 and 6.1.1.4'
H H 0.0000 0.0000 'International Tables Vol C Tables 4.2.6.8 and 6.1.1.4'
B B 0.0013 0.0007 'International Tables Vol C Tables 4.2.6.8 and 6.1.1.4'
P P 0.1023 0.0942 'International Tables Vol C Tables 4.2.6.8 and 6.1.1.4'
S S 0.1246 0.1234 'International Tables Vol C Tables 4.2.6.8 and 6.1.1.4'

loop_
_geom_angle_atom_site_label_1
_geom_angle_atom_site_label_2
_geom_angle_atom_site_label_3
_geom_angle
C131 P1 C121 109.03(11)
C131 P1 C111 111.19(11)
C121 P1 C111 107.67(11)
C131 P1 C141 108.98(11)
C121 P1 C141 110.15(11)
C111 P1 C141 109.81(11)
C116 C111 C112 119.7(2)
C116 C111 P1 118.49(18)
C112 C111 P1 121.84(19)
C113 C112 C111 119.5(2)
C114 C113 C112 120.3(2)
C113 C114 C115 120.3(2)
C114 C115 C116 120.1(3)
C115 C116 C111 120.0(2)
C122 C121 C126 120.2(2)
C122 C121 P1 119.17(18)
C126 C121 P1 120.55(18)
C123 C122 C121 119.7(2)
C124 C123 C122 120.0(2)
C125 C124 C123 120.4(2)
C124 C125 C126 120.3(2)
C125 C126 C121 119.3(2)
C132 C131 C136 120.0(2)
C132 C131 P1 119.95(18)
C136 C131 P1 120.04(19)
C133 C132 C131 119.6(2)
C134 C133 C132 120.0(3)
C133 C134 C135 120.5(2)
C136 C135 C134 120.3(2)
C135 C136 C131 119.6(2)
C142 C141 C146 119.7(2)
C142 C141 P1 120.34(19)
C146 C141 P1 119.91(19)
C143 C142 C141 119.6(2)
C144 C143 C142 120.2(2)
C145 C144 C143 120.4(3)
C144 C145 C146 119.8(3)
C145 C146 C141 120.2(2)
C241 P2 C221 108.14(11)
C241 P2 C231 111.08(11)
C221 P2 C231 108.39(11)
C241 P2 C211 108.28(12)
C221 P2 C211 109.08(11)
C231 P2 C211 111.79(11)
C212 C211 C216 120.0(2)
C212 C211 P2 119.08(19)
C216 C211 P2 120.9(2)
C213 C212 C211 119.8(3)
C214 C213 C212 120.1(3)
C215 C214 C213 120.3(3)
C214 C215 C216 120.1(3)
C215 C216 C211 119.7(3)
C222 C221 C226 120.3(2)
C222 C221 P2 119.7(2)
C226 C221 P2 119.81(19)
C223 C222 C221 119.2(3)
C224 C223 C222 120.5(3)
C223 C224 C225 120.6(2)
C224 C225 C226 120.1(3)
C225 C226 C221 119.4(2)
C232 C231 C236 120.0(2)
C232 C231 P2 120.4(2)
C236 C231 P2 119.64(19)
C233 C232 C231 119.3(3)
C234 C233 C232 120.9(3)
C233 C234 C235 120.2(3)
C234 C235 C236 120.0(3)
C235 C236 C231 119.6(3)
C246 C241 C242 119.8(2)
C246 C241 P2 120.76(19)
C242 C241 P2 119.39(19)
C243 C242 C241 119.1(2)
C244 C243 C242 120.8(3)
C245 C244 C243 120.2(3)
C244 C245 C246 119.9(3)
C245 C246 C241 120.1(2)
B2_1 B1_1 B10_1 117.2(2)
B2_1 B1_1 B3_1 59.08(18)
B10_1 B1_1 B3_1 107.5(2)
B2_1 B1_1 B4_1 111.2(2)
B10_1 B1_1 B4_1 58.10(18)
B3_1 B1_1 B4_1 59.99(18)
B2_1 B1_1 B5_1 67.77(18)
B10_1 B1_1 B5_1 60.95(17)
B3_1 B1_1 B5_1 109.6(2)
B4_1 B1_1 B5_1 107.5(2)
B2_1 B1_1 H1_1 120.3(15)
B10_1 B1_1 H1_1 117.6(15)
B3_1 B1_1 H1_1 121.2(15)
B4_1 B1_1 H1_1 116.5(15)
B5_1 B1_1 H1_1 124.2(15)
B3_1 B2_1 B1_1 61.38(18)
B3_1 B2_1 B7_1 57.22(18)
B1_1 B2_1 B7_1 103.5(2)
B3_1 B2_1 S6_1 110.5(2)
B1_1 B2_1 S6_1 109.57(19)
B7_1 B2_1 S6_1 60.61(15)
B3_1 B2_1 B5_1 103.9(2)
B1_1 B2_1 B5_1 57.78(16)
B7_1 B2_1 B5_1 98.6(2)
S6_1 B2_1 B5_1 58.56(14)
B3_1 B2_1 H2_1 123.0(15)
B1_1 B2_1 H2_1 125.1(15)
B7_1 B2_1 H2_1 124.6(15)
S6_1 B2_1 H2_1 115.9(15)
B5_1 B2_1 H2_1 127.7(15)
B2_1 B3_1 B7_1 65.72(19)
B2_1 B3_1 B8_1 118.8(2)
B7_1 B3_1 B8_1 63.1(2)
B2_1 B3_1 B1_1 59.54(18)
B7_1 B3_1 B1_1 108.5(2)
B8_1 B3_1 B1_1 109.2(2)
B2_1 B3_1 B4_1 112.0(2)
B7_1 B3_1 B4_1 108.1(2)
B8_1 B3_1 B4_1 58.6(2)
B1_1 B3_1 B4_1 60.43(18)
B2_1 B3_1 H3_1 116.9(17)
B7_1 B3_1 H3_1 125.9(17)
B8_1 B3_1 H3_1 119.4(17)
B1_1 B3_1 H3_1 118.3(16)
B4_1 B3_1 H3_1 117.5(17)
B9_1 B4_1 B10_1 66.9(2)
B9_1 B4_1 B8_1 65.2(2)
B10_1 B4_1 B8_1 112.8(3)
B9_1 B4_1 B3_1 117.2(3)
B10_1 B4_1 B3_1 109.0(2)
B8_1 B4_1 B3_1 60.1(2)
B9_1 B4_1 B1_1 119.0(2)
B10_1 B4_1 B1_1 60.39(18)
B8_1 B4_1 B1_1 109.7(2)
B3_1 B4_1 B1_1 59.58(18)
B9_1 B4_1 H4_1 113.6(15)
B10_1 B4_1 H4_1 118.2(15)
B8_1 B4_1 H4_1 122.7(15)
B3_1 B4_1 H4_1 120.4(15)
B1_1 B4_1 H4_1 116.9(15)
B3'_1 B5_1 B1_1 141.9(3)
B3'_1 B5_1 B10_1 109.7(2)
B1_1 B5_1 B10_1 58.40(17)
B3'_1 B5_1 B2'_1 58.90(19)
B1_1 B5_1 B2'_1 114.8(2)
B10_1 B5_1 B2'_1 57.41(17)
B3'_1 B5_1 S6_1 109.4(2)
B1_1 B5_1 S6_1 107.33(19)
B10_1 B5_1 S6_1 119.1(2)
B2'_1 B5_1 S6_1 112.0(2)
B3'_1 B5_1 B2_1 144.9(2)
B1_1 B5_1 B2_1 54.45(16)
B10_1 B5_1 B2_1 104.1(2)
B2'_1 B5_1 B2_1 154.9(3)
S6_1 B5_1 B2_1 59.33(13)
B3'_1 B5_1 B8'_1 54.16(19)
B1_1 B5_1 B8'_1 98.3(2)
B10_1 B5_1 B8'_1 120.8(2)
B2'_1 B5_1 B8'_1 104.2(2)
S6_1 B5_1 B8'_1 119.80(18)
B2_1 B5_1 B8'_1 100.07(19)
B5_1 S6_1 B7_1 99.66(15)
B5_1 S6_1 B2_1 62.11(14)
B7_1 S6_1 B2_1 58.53(14)
B3_1 B7_1 B8_1 59.10(19)
B3_1 B7_1 B2_1 57.06(18)
B8_1 B7_1 B2_1 108.2(2)
B3_1 B7_1 S6_1 110.6(2)
B8_1 B7_1 S6_1 121.3(2)
B2_1 B7_1 S6_1 60.87(14)
B3_1 B7_1 H7_1 122.5(16)
B8_1 B7_1 H7_1 122.1(16)
B2_1 B7_1 H7_1 117.7(16)
S6_1 B7_1 H7_1 111.3(16)
B3_1 B7_1 H78_1 98.6(14)
B8_1 B7_1 H78_1 41.6(14)
B2_1 B7_1 H78_1 129.2(14)
S6_1 B7_1 H78_1 97.4(14)
H7_1 B7_1 H78_1 113(2)
B4_1 B8_1 B3_1 61.29(19)
B4_1 B8_1 B7_1 106.1(2)
B3_1 B8_1 B7_1 57.84(19)
B4_1 B8_1 B9_1 56.9(2)
B3_1 B8_1 B9_1 111.1(3)
B7_1 B8_1 B9_1 115.4(3)
B4_1 B8_1 H78_1 123.1(16)
B3_1 B8_1 H78_1 104.6(16)
B7_1 B8_1 H78_1 49.2(15)
B9_1 B8_1 H78_1 86.2(16)
B4_1 B8_1 H8_1 120.8(18)
B3_1 B8_1 H8_1 116.1(18)
B7_1 B8_1 H8_1 121.0(18)
B9_1 B8_1 H8_1 119.4(18)
H78_1 B8_1 H8_1 115(2)
B4_1 B9_1 B8_1 57.9(2)
B4_1 B9_1 B10_1 56.90(19)
B8_1 B9_1 B10_1 100.3(2)
B4_1 B9_1 H9B_1 107.9(15)
B8_1 B9_1 H9B_1 123.8(15)
B10_1 B9_1 H9B_1 115.6(15)
B4_1 B9_1 H9A_1 134.4(17)
B8_1 B9_1 H9A_1 101.2(17)
B10_1 B9_1 H9A_1 94.1(17)
H9B_1 B9_1 H9A_1 117(2)
B4_1 B10_1 B2'_1 155.0(3)
B4_1 B10_1 B1_1 61.51(18)
B2'_1 B10_1 B1_1 121.4(2)
B4_1 B10_1 B5_1 110.0(2)
B2'_1 B10_1 B5_1 61.92(18)
B1_1 B10_1 B5_1 60.65(17)
B4_1 B10_1 B5'_1 143.4(3)
B2'_1 B10_1 B5'_1 58.3(2)
B1_1 B10_1 B5'_1 125.8(3)
B5_1 B10_1 B5'_1 102.3(2)
B4_1 B10_1 B9_1 56.20(19)
B2'_1 B10_1 B9_1 104.6(3)
B1_1 B10_1 B9_1 110.7(2)
B5_1 B10_1 B9_1 117.4(3)
B5'_1 B10_1 B9_1 121.8(3)
B4_1 B10_1 H56'_1 106.8(16)
B2'_1 B10_1 H56'_1 98.1(16)
B1_1 B10_1 H56'_1 92.8(16)
B5_1 B10_1 H56'_1 112.0(16)
B5'_1 B10_1 H56'_1 42.9(16)
B9_1 B10_1 H56'_1 130.5(16)
B2'_1 B1'_1 B10'_1 116.3(3)
B2'_1 B1'_1 B5'_1 61.2(2)
B10'_1 B1'_1 B5'_1 66.9(3)
B2'_1 B1'_1 B3'_1 61.7(2)
B10'_1 B1'_1 B3'_1 108.0(3)
B5'_1 B1'_1 B3'_1 109.5(3)
B2'_1 B1'_1 B4'_1 116.6(3)
B10'_1 B1'_1 B4'_1 62.3(3)
B5'_1 B1'_1 B4'_1 119.0(3)
B3'_1 B1'_1 B4'_1 60.5(2)
B2'_1 B1'_1 H1'_1 119(2)
B10'_1 B1'_1 H1'_1 114.3(19)
B5'_1 B1'_1 H1'_1 115(2)
B3'_1 B1'_1 H1'_1 128(2)
B4'_1 B1'_1 H1'_1 115(2)
B1'_1 B2'_1 B5'_1 59.9(2)
B1'_1 B2'_1 B10_1 113.7(3)
B5'_1 B2'_1 B10_1 62.7(2)
B1'_1 B2'_1 B3'_1 60.6(2)
B5'_1 B2'_1 B3'_1 107.6(3)
B10_1 B2'_1 B3'_1 112.3(3)
B1'_1 B2'_1 B5_1 105.6(3)
B5'_1 B2'_1 B5_1 104.5(3)
B10_1 B2'_1 B5_1 60.67(18)
B3'_1 B2'_1 B5_1 58.53(18)
B1'_1 B2'_1 H2'_1 115.4(17)
B5'_1 B2'_1 H2'_1 126.1(17)
B10_1 B2'_1 H2'_1 124.0(17)
B3'_1 B2'_1 H2'_1 114.2(17)
B5_1 B2'_1 H2'_1 125.7(18)
B8'_1 B3'_1 B1'_1 108.0(3)
B8'_1 B3'_1 B5_1 70.0(2)
B1'_1 B3'_1 B5_1 106.5(2)
B8'_1 B3'_1 B4'_1 60.3(2)
B1'_1 B3'_1 B4'_1 60.0(3)
B5_1 B3'_1 B4'_1 116.7(3)
B8'_1 B3'_1 B2'_1 120.1(3)
B1'_1 B3'_1 B2'_1 57.7(2)
B5_1 B3'_1 B2'_1 62.57(19)
B4'_1 B3'_1 B2'_1 112.5(3)
B8'_1 B3'_1 H3'_1 112.8(15)
B1'_1 B3'_1 H3'_1 127.0(15)
B5_1 B3'_1 H3'_1 118.3(15)
B4'_1 B3'_1 H3'_1 115.6(15)
B2'_1 B3'_1 H3'_1 120.8(15)
B9'_1 B4'_1 B8'_1 61.2(2)
B9'_1 B4'_1 B1'_1 111.5(3)
B8'_1 B4'_1 B1'_1 106.3(3)
B9'_1 B4'_1 B3'_1 110.4(3)
B8'_1 B4'_1 B3'_1 58.7(2)
B1'_1 B4'_1 B3'_1 59.5(2)
B9'_1 B4'_1 B10'_1 62.5(3)
B8'_1 B4'_1 B10'_1 104.8(2)
B1'_1 B4'_1 B10'_1 57.3(3)
B3'_1 B4'_1 B10'_1 103.4(3)
B9'_1 B4'_1 H4'_1 120(2)
B8'_1 B4'_1 H4'_1 124(2)
B1'_1 B4'_1 H4'_1 120(2)
B3'_1 B4'_1 H4'_1 121.2(19)
B10'_1 B4'_1 H4'_1 125.7(19)
B1'_1 B5'_1 B2'_1 58.8(2)
B1'_1 B5'_1 B10_1 109.6(3)
B2'_1 B5'_1 B10_1 59.0(2)
B1'_1 B5'_1 B10'_1 56.2(3)
B2'_1 B5'_1 B10'_1 105.6(3)
B10_1 B5'_1 B10'_1 117.4(3)
B1'_1 B5'_1 H56'_1 127.2(17)
B2'_1 B5'_1 H56'_1 100.1(17)
B10_1 B5'_1 H56'_1 44.5(17)
B10'_1 B5'_1 H56'_1 92.2(17)
B1'_1 B5'_1 H5'_1 121.8(19)
B2'_1 B5'_1 H5'_1 123.9(19)
B10_1 B5'_1 H5'_1 118.2(19)
B10'_1 B5'_1 H5'_1 118.7(19)
H56'_1 B5'_1 H5'_1 110(2)
B3'_1 B8'_1 B9'_1 109.1(3)
B3'_1 B8'_1 B4'_1 61.0(2)
B9'_1 B8'_1 B4'_1 57.2(2)
B3'_1 B8'_1 B5_1 55.83(19)
B9'_1 B8'_1 B5_1 114.3(2)
B4'_1 B8'_1 B5_1 106.1(3)
B3'_1 B8'_1 H89'_1 131.3(15)
B9'_1 B8'_1 H89'_1 46.9(15)
B4'_1 B8'_1 H89'_1 102.6(15)
B5_1 B8'_1 H89'_1 92.4(15)
B3'_1 B8'_1 H8'_1 123.0(15)
B9'_1 B8'_1 H8'_1 121.3(15)
B4'_1 B8'_1 H8'_1 128.6(15)
B5_1 B8'_1 H8'_1 116.3(15)
H89'_1 B8'_1 H8'_1 103(2)
B4'_1 B9'_1 B8'_1 61.5(2)
B4'_1 B9'_1 B10'_1 61.8(3)
B8'_1 B9'_1 B10'_1 104.6(3)
B4'_1 B9'_1 H89'_1 105.6(15)
B8'_1 B9'_1 H89'_1 45.7(14)
B10'_1 B9'_1 H89'_1 119.4(14)
B4'_1 B9'_1 H9'_1 132.8(16)
B8'_1 B9'_1 H9'_1 121.5(16)
B10'_1 B9'_1 H9'_1 133.1(16)
H89'_1 B9'_1 H9'_1 100(2)
B4'_1 B9'_1 H91'_1 112.1(17)
B8'_1 B9'_1 H91'_1 117.7(16)
B10'_1 B9'_1 H91'_1 53.1(16)
H89'_1 B9'_1 H91'_1 91(2)
H9'_1 B9'_1 H91'_1 106(2)
B1'_1 B10'_1 B4'_1 60.4(3)
B1'_1 B10'_1 B9'_1 108.4(3)
B4'_1 B10'_1 B9'_1 55.7(2)
B1'_1 B10'_1 B5'_1 56.9(2)
B4'_1 B10'_1 B5'_1 109.1(3)
B9'_1 B10'_1 B5'_1 121.1(3)
B1'_1 B10'_1 H91'_1 129.2(14)
B4'_1 B10'_1 H91'_1 96.3(14)
B9'_1 B10'_1 H91'_1 42.5(14)
B5'_1 B10'_1 H91'_1 98.7(14)
B1'_1 B10'_1 H10'_1 130(2)
B4'_1 B10'_1 H10'_1 120(2)
B9'_1 B10'_1 H10'_1 108(2)
B5'_1 B10'_1 H10'_1 124(2)
H91'_1 B10'_1 H10'_1 101(2)
B2_2 B1_2 B3_2 59.0(2)
B2_2 B1_2 B10_2 117.1(2)
B3_2 B1_2 B10_2 108.3(3)
B2_2 B1_2 B5_2 68.0(2)
B3_2 B1_2 B5_2 110.6(2)
B10_2 B1_2 B5_2 60.98(18)
B2_2 B1_2 B4_2 111.1(3)
B3_2 B1_2 B4_2 60.8(2)
B10_2 B1_2 B4_2 57.50(19)
B5_2 B1_2 B4_2 107.1(2)
B2_2 B1_2 H1_2 116.1(17)
B3_2 B1_2 H1_2 118.6(17)
B10_2 B1_2 H1_2 121.5(17)
B5_2 B1_2 H1_2 123.5(17)
B4_2 B1_2 H1_2 119.9(17)
B3_2 B2_2 B1_2 61.0(2)
B3_2 B2_2 B7_2 57.4(2)
B1_2 B2_2 B7_2 103.1(3)
B3_2 B2_2 S6_2 110.8(2)
B1_2 B2_2 S6_2 108.9(2)
B7_2 B2_2 S6_2 60.99(15)
B3_2 B2_2 B5_2 103.7(2)
B1_2 B2_2 B5_2 56.82(17)
B7_2 B2_2 B5_2 99.5(2)
S6_2 B2_2 B5_2 59.15(14)
B3_2 B2_2 H2_2 126.7(18)
B1_2 B2_2 H2_2 123.5(18)
B7_2 B2_2 H2_2 128.6(18)
S6_2 B2_2 H2_2 114.8(18)
B5_2 B2_2 H2_2 122.6(18)
B2_2 B3_2 B7_2 65.6(2)
B2_2 B3_2 B1_2 60.0(2)
B7_2 B3_2 B1_2 108.4(2)
B2_2 B3_2 B8_2 118.3(3)
B7_2 B3_2 B8_2 62.5(2)
B1_2 B3_2 B8_2 108.9(3)
B2_2 B3_2 B4_2 111.6(2)
B7_2 B3_2 B4_2 106.4(3)
B1_2 B3_2 B4_2 60.4(2)
B8_2 B3_2 B4_2 57.7(2)
B2_2 B3_2 H3_2 111(2)
B7_2 B3_2 H3_2 127(2)
B1_2 B3_2 H3_2 115(2)
B8_2 B3_2 H3_2 125(2)
B4_2 B3_2 H3_2 122(2)
B9_2 B4_2 B10_2 67.2(2)
B9_2 B4_2 B8_2 66.6(2)
B10_2 B4_2 B8_2 114.7(3)
B9_2 B4_2 B1_2 119.1(3)
B10_2 B4_2 B1_2 60.46(19)
B8_2 B4_2 B1_2 109.7(3)
B9_2 B4_2 B3_2 118.2(3)
B10_2 B4_2 B3_2 109.1(3)
B8_2 B4_2 B3_2 60.2(2)
B1_2 B4_2 B3_2 58.8(2)
B9_2 B4_2 H4_2 114(2)
B10_2 B4_2 H4_2 120(2)
B8_2 B4_2 H4_2 119(2)
B1_2 B4_2 H4_2 118(2)
B3_2 B4_2 H4_2 118(2)
B3'_2 B5_2 B1_2 140.9(2)
B3'_2 B5_2 B10_2 108.6(2)
B1_2 B5_2 B10_2 59.12(19)
B3'_2 B5_2 B2'_2 58.26(19)
B1_2 B5_2 B2'_2 115.2(2)
B10_2 B5_2 B2'_2 57.21(18)
B3'_2 B5_2 S6_2 110.5(2)
B1_2 B5_2 S6_2 107.49(19)
B10_2 B5_2 S6_2 118.0(2)
B2'_2 B5_2 S6_2 111.0(2)
B3'_2 B5_2 B2_2 144.9(3)
B1_2 B5_2 B2_2 55.21(18)
B10_2 B5_2 B2_2 105.2(2)
B2'_2 B5_2 B2_2 155.2(2)
S6_2 B5_2 B2_2 59.19(14)
B3'_2 B5_2 B8'_2 53.58(19)
B1_2 B5_2 B8'_2 97.6(2)
B10_2 B5_2 B8'_2 119.5(2)
B2'_2 B5_2 B8'_2 103.0(2)
S6_2 B5_2 B8'_2 122.3(2)
B2_2 B5_2 B8'_2 101.1(2)
B5_2 S6_2 B2_2 61.67(15)
B5_2 S6_2 B7_2 99.40(15)
B2_2 S6_2 B7_2 58.27(16)
B3_2 B7_2 B8_2 59.6(2)
B3_2 B7_2 B2_2 57.1(2)
B8_2 B7_2 B2_2 108.7(2)
B3_2 B7_2 S6_2 110.3(2)
B8_2 B7_2 S6_2 120.9(2)
B2_2 B7_2 S6_2 60.74(16)
B3_2 B7_2 H78_2 97.2(14)
B8_2 B7_2 H78_2 39.8(13)
B2_2 B7_2 H78_2 128.4(13)
S6_2 B7_2 H78_2 97.7(13)
B3_2 B7_2 H7_2 123.8(17)
B8_2 B7_2 H7_2 122.5(17)
B2_2 B7_2 H7_2 117.9(17)
S6_2 B7_2 H7_2 110.7(17)
H78_2 B7_2 H7_2 114(2)
B4_2 B8_2 B3_2 62.1(2)
B4_2 B8_2 B7_2 106.2(3)
B3_2 B8_2 B7_2 57.8(2)
B4_2 B8_2 B9_2 55.8(2)
B3_2 B8_2 B9_2 110.5(2)
B7_2 B8_2 B9_2 114.1(2)
B4_2 B8_2 H78_2 121.7(17)
B3_2 B8_2 H78_2 108.1(17)
B7_2 B8_2 H78_2 53.2(17)
B9_2 B8_2 H78_2 82.2(17)
B4_2 B8_2 H8_2 121.5(18)
B3_2 B8_2 H8_2 112.9(18)
B7_2 B8_2 H8_2 118.6(18)
B9_2 B8_2 H8_2 123.8(18)
H78_2 B8_2 H8_2 115(2)
B4_2 B9_2 B8_2 57.6(2)
B4_2 B9_2 B10_2 57.1(2)
B8_2 B9_2 B10_2 100.8(2)
B4_2 B9_2 H9A_2 105.3(17)
B8_2 B9_2 H9A_2 118.7(17)
B10_2 B9_2 H9A_2 117.3(17)
B4_2 B9_2 H9B_2 131.4(15)
B8_2 B9_2 H9B_2 101.2(15)
B10_2 B9_2 H9B_2 90.9(15)
H9A_2 B9_2 H9B_2 123(2)
B4_2 B10_2 B2'_2 155.3(3)
B4_2 B10_2 B1_2 62.0(2)
B2'_2 B10_2 B1_2 120.9(2)
B4_2 B10_2 B5_2 109.9(2)
B2'_2 B10_2 B5_2 62.23(19)
B1_2 B10_2 B5_2 59.90(19)
B4_2 B10_2 B5'_2 142.1(3)
B2'_2 B10_2 B5'_2 59.04(19)
B1_2 B10_2 B5'_2 126.3(2)
B5_2 B10_2 B5'_2 103.8(2)
B4_2 B10_2 B9_2 55.8(2)
B2'_2 B10_2 B9_2 105.2(2)
B1_2 B10_2 B9_2 110.7(2)
B5_2 B10_2 B9_2 117.5(2)
B5'_2 B10_2 B9_2 121.1(2)
B4_2 B10_2 H56'_2 104.8(14)
B2'_2 B10_2 H56'_2 99.6(14)
B1_2 B10_2 H56'_2 93.4(14)
B5_2 B10_2 H56'_2 114.3(14)
B5'_2 B10_2 H56'_2 43.6(14)
B9_2 B10_2 H56'_2 128.1(14)
B5'_2 B1'_2 B2'_2 61.9(2)
B5'_2 B1'_2 B10'_2 68.1(2)
B2'_2 B1'_2 B10'_2 117.5(3)
B5'_2 B1'_2 B4'_2 119.5(3)
B2'_2 B1'_2 B4'_2 116.3(3)
B10'_2 B1'_2 B4'_2 61.6(2)
B5'_2 B1'_2 B3'_2 109.9(2)
B2'_2 B1'_2 B3'_2 60.6(2)
B10'_2 B1'_2 B3'_2 108.8(3)
B4'_2 B1'_2 B3'_2 61.4(2)
B5'_2 B1'_2 H1'_2 112.3(18)
B2'_2 B1'_2 H1'_2 116.8(18)
B10'_2 B1'_2 H1'_2 115.2(18)
B4'_2 B1'_2 H1'_2 118.0(18)
B3'_2 B1'_2 H1'_2 127.3(18)
B1'_2 B2'_2 B10_2 112.8(2)
B1'_2 B2'_2 B3'_2 60.8(2)
B10_2 B2'_2 B3'_2 112.4(2)
B1'_2 B2'_2 B5'_2 58.9(2)
B10_2 B2'_2 B5'_2 63.21(19)
B3'_2 B2'_2 B5'_2 107.7(2)
B1'_2 B2'_2 B5_2 106.1(2)
B10_2 B2'_2 B5_2 60.56(18)
B3'_2 B2'_2 B5_2 59.20(19)
B5'_2 B2'_2 B5_2 105.6(2)
B1'_2 B2'_2 H2'_2 118.9(16)
B10_2 B2'_2 H2'_2 121.2(16)
B3'_2 B2'_2 H2'_2 116.0(16)
B5'_2 B2'_2 H2'_2 125.8(16)
B5_2 B2'_2 H2'_2 123.5(16)
B8'_2 B3'_2 B2'_2 119.9(3)
B8'_2 B3'_2 B1'_2 107.0(3)
B2'_2 B3'_2 B1'_2 58.60(19)
B8'_2 B3'_2 B5_2 70.2(2)
B2'_2 B3'_2 B5_2 62.54(18)
B1'_2 B3'_2 B5_2 107.0(2)
B8'_2 B3'_2 B4'_2 59.7(2)
B2'_2 B3'_2 B4'_2 112.5(3)
B1'_2 B3'_2 B4'_2 59.2(2)
B5_2 B3'_2 B4'_2 116.5(2)
B8'_2 B3'_2 H3'_2 118.1(16)
B2'_2 B3'_2 H3'_2 115.6(16)
B1'_2 B3'_2 H3'_2 124.4(16)
B5_2 B3'_2 H3'_2 117.4(16)
B4'_2 B3'_2 H3'_2 119.3(16)
B9'_2 B4'_2 B8'_2 62.1(2)
B9'_2 B4'_2 B1'_2 111.9(3)
B8'_2 B4'_2 B1'_2 105.8(2)
B9'_2 B4'_2 B10'_2 62.4(2)
B8'_2 B4'_2 B10'_2 105.9(3)
B1'_2 B4'_2 B10'_2 58.4(2)
B9'_2 B4'_2 B3'_2 110.8(3)
B8'_2 B4'_2 B3'_2 57.9(2)
B1'_2 B4'_2 B3'_2 59.4(2)
B10'_2 B4'_2 B3'_2 104.8(2)
B9'_2 B4'_2 H4'_2 120.1(19)
B8'_2 B4'_2 H4'_2 123.3(19)
B1'_2 B4'_2 H4'_2 120.0(19)
B10'_2 B4'_2 H4'_2 125.4(19)
B3'_2 B4'_2 H4'_2 120.0(19)
B1'_2 B5'_2 B2'_2 59.2(2)
B1'_2 B5'_2 B10_2 108.5(2)
B2'_2 B5'_2 B10_2 57.75(18)
B1'_2 B5'_2 B10'_2 56.15(19)
B2'_2 B5'_2 B10'_2 105.7(2)
B10_2 B5'_2 B10'_2 116.3(2)
B1'_2 B5'_2 H56'_2 127.6(16)
B2'_2 B5'_2 H56'_2 103.9(16)
B10_2 B5'_2 H56'_2 49.5(15)
B10'_2 B5'_2 H56'_2 89.0(16)
B1'_2 B5'_2 H5'_2 120.3(17)
B2'_2 B5'_2 H5'_2 119.9(17)
B10_2 B5'_2 H5'_2 118.0(17)
B10'_2 B5'_2 H5'_2 121.7(17)
H56'_2 B5'_2 H5'_2 111(2)
B3'_2 B8'_2 B4'_2 62.4(2)
B3'_2 B8'_2 B9'_2 110.2(3)
B4'_2 B8'_2 B9'_2 57.0(2)
B3'_2 B8'_2 B5_2 56.26(18)
B4'_2 B8'_2 B5_2 107.6(2)
B9'_2 B8'_2 B5_2 115.2(2)
B3'_2 B8'_2 H89'_2 131.9(14)
B4'_2 B8'_2 H89'_2 107.9(14)
B9'_2 B8'_2 H89'_2 52.9(14)
B5_2 B8'_2 H89'_2 88.3(14)
B3'_2 B8'_2 H8'_2 124(2)
B4'_2 B8'_2 H8'_2 129(2)
B9'_2 B8'_2 H8'_2 120(2)
B5_2 B8'_2 H8'_2 115(2)
H89'_2 B8'_2 H8'_2 99(2)
B4'_2 B9'_2 B8'_2 60.9(2)
B4'_2 B9'_2 B10'_2 61.6(2)
B8'_2 B9'_2 B10'_2 104.5(3)
B4'_2 B9'_2 H89'_2 107.4(13)
B8'_2 B9'_2 H89'_2 48.5(13)
B10'_2 B9'_2 H89'_2 119.6(13)
B4'_2 B9'_2 H91'_2 104.5(13)
B8'_2 B9'_2 H91'_2 116.0(13)
B10'_2 B9'_2 H91'_2 45.9(13)
H89'_2 B9'_2 H91'_2 93.0(18)
B4'_2 B9'_2 H9'_2 127.3(19)
B8'_2 B9'_2 H9'_2 126.7(18)
B10'_2 B9'_2 H9'_2 126.0(19)
H89'_2 B9'_2 H9'_2 108(2)
H91'_2 B9'_2 H9'_2 111(2)
B1'_2 B10'_2 B4'_2 60.1(2)
B1'_2 B10'_2 B9'_2 107.9(3)
B4'_2 B10'_2 B9'_2 56.0(2)
B1'_2 B10'_2 B5'_2 55.70(19)
B4'_2 B10'_2 B5'_2 107.9(2)
B9'_2 B10'_2 B5'_2 120.4(2)
B1'_2 B10'_2 H91'_2 128.0(14)
B4'_2 B10'_2 H91'_2 101.6(13)
B9'_2 B10'_2 H91'_2 48.5(13)
B5'_2 B10'_2 H91'_2 93.6(14)
B1'_2 B10'_2 H10'_2 125.4(17)
B4'_2 B10'_2 H10'_2 122.6(17)
B9'_2 B10'_2 H10'_2 115.1(17)
B5'_2 B10'_2 H10'_2 119.3(17)
H91'_2 B10'_2 H10'_2 106(2)

loop_
_geom_bond_atom_site_label_1
_geom_bond_atom_site_label_2
_geom_bond_distance
P1 C131 1.793(2)
P1 C121 1.796(2)
P1 C111 1.803(2)
P1 C141 1.805(3)
C111 C116 1.399(3)
C111 C112 1.404(3)
C112 C113 1.396(4)
C113 C114 1.386(4)
C114 C115 1.387(4)
C115 C116 1.390(3)
C121 C122 1.397(3)
C121 C126 1.401(3)
C122 C123 1.391(3)
C123 C124 1.389(4)
C124 C125 1.387(4)
C125 C126 1.392(3)
C131 C132 1.400(3)
C131 C136 1.403(3)
C132 C133 1.393(4)
C133 C134 1.385(4)
C134 C135 1.389(4)
C135 C136 1.384(4)
C141 C142 1.401(3)
C141 C146 1.402(4)
C142 C143 1.393(4)
C143 C144 1.392(4)
C144 C145 1.387(4)
C145 C146 1.390(4)
P2 C241 1.791(2)
P2 C221 1.796(2)
P2 C231 1.805(2)
P2 C211 1.806(2)
C211 C212 1.396(4)
C211 C216 1.400(4)
C212 C213 1.388(4)
C213 C214 1.388(4)
C214 C215 1.386(4)
C215 C216 1.390(4)
C221 C222 1.394(3)
C221 C226 1.404(3)
C222 C223 1.393(4)
C223 C224 1.379(4)
C224 C225 1.382(4)
C225 C226 1.390(4)
C231 C232 1.395(4)
C231 C236 1.400(3)
C232 C233 1.388(4)
C233 C234 1.376(4)
C234 C235 1.385(4)
C235 C236 1.392(4)
C241 C246 1.394(3)
C241 C242 1.399(3)
C242 C243 1.387(4)
C243 C244 1.383(4)
C244 C245 1.378(4)
C245 C246 1.388(4)
B1_1 B2_1 1.764(5)
B1_1 B10_1 1.792(4)
B1_1 B3_1 1.796(5)
B1_1 B4_1 1.812(5)
B1_1 B5_1 1.834(4)
B1_1 H1_1 1.08(3)
B2_1 B3_1 1.755(4)
B2_1 B7_1 1.907(5)
B2_1 S6_1 1.953(3)
B2_1 B5_1 2.007(4)
B2_1 H2_1 1.10(3)
B3_1 B7_1 1.759(5)
B3_1 B8_1 1.782(5)
B3_1 B4_1 1.804(5)
B3_1 H3_1 1.09(3)
B4_1 B9_1 1.736(5)
B4_1 B10_1 1.750(5)
B4_1 B8_1 1.756(5)
B4_1 H4_1 1.13(3)
B5_1 B3'_1 1.789(5)
B5_1 B10_1 1.839(4)
B5_1 B2'_1 1.862(5)
B5_1 S6_1 1.937(4)
B5_1 B8'_1 2.032(5)
S6_1 B7_1 1.948(4)
B7_1 B8_1 1.852(5)
B7_1 H7_1 1.17(3)
B7_1 H78_1 1.40(3)
B8_1 B9_1 1.882(6)
B8_1 H78_1 1.23(3)
B8_1 H8_1 1.18(4)
B9_1 B10_1 1.922(6)
B9_1 H9B_1 1.13(3)
B9_1 H9A_1 1.09(3)
B10_1 B2'_1 1.778(5)
B10_1 B5'_1 1.843(5)
B10_1 H56'_1 1.29(4)
B1'_1 B2'_1 1.724(7)
B1'_1 B10'_1 1.729(7)
B1'_1 B5'_1 1.743(5)
B1'_1 B3'_1 1.777(5)
B1'_1 B4'_1 1.787(7)
B1'_1 H1'_1 1.12(4)
B2'_1 B5'_1 1.766(6)
B2'_1 B3'_1 1.796(5)
B2'_1 H2'_1 1.20(4)
B3'_1 B8'_1 1.753(5)
B3'_1 B4'_1 1.796(6)
B3'_1 H3'_1 1.16(3)
B4'_1 B9'_1 1.706(6)
B4'_1 B8'_1 1.783(5)
B4'_1 B10'_1 1.819(5)
B4'_1 H4'_1 1.14(4)
B5'_1 B10'_1 1.914(7)
B5'_1 H56'_1 1.26(4)
B5'_1 H5'_1 1.16(4)
B8'_1 B9'_1 1.778(5)
B8'_1 H89'_1 1.27(3)
B8'_1 H8'_1 1.11(3)
B9'_1 B10'_1 1.830(7)
B9'_1 H89'_1 1.30(3)
B9'_1 H9'_1 0.97(3)
B9'_1 H91'_1 1.24(4)
B10'_1 H91'_1 1.47(4)
B10'_1 H10'_1 1.16(4)
B1_2 B2_2 1.771(5)
B1_2 B3_2 1.788(5)
B1_2 B10_2 1.791(5)
B1_2 B5_2 1.805(5)
B1_2 B4_2 1.818(6)
B1_2 H1_2 1.11(3)
B2_2 B3_2 1.753(6)
B2_2 B7_2 1.902(5)
B2_2 S6_2 1.951(4)
B2_2 B5_2 1.999(5)
B2_2 H2_2 1.16(4)
B3_2 B7_2 1.759(5)
B3_2 B8_2 1.793(6)
B3_2 B4_2 1.825(6)
B3_2 H3_2 1.11(4)
B4_2 B9_2 1.709(6)
B4_2 B10_2 1.736(5)
B4_2 B8_2 1.746(5)
B4_2 H4_2 1.05(4)
B5_2 B3'_2 1.794(5)
B5_2 B10_2 1.824(4)
B5_2 B2'_2 1.854(5)
B5_2 S6_2 1.950(3)
B5_2 B8'_2 2.030(5)
S6_2 B7_2 1.956(4)
B7_2 B8_2 1.844(5)
B7_2 H78_2 1.48(3)
B7_2 H7_2 1.13(3)
B8_2 B9_2 1.897(5)
B8_2 H78_2 1.18(3)
B8_2 H8_2 1.15(4)
B9_2 B10_2 1.905(5)
B9_2 H9A_2 1.16(3)
B9_2 H9B_2 0.97(3)
B10_2 B2'_2 1.761(5)
B10_2 B5'_2 1.859(5)
B10_2 H56'_2 1.41(3)
B1'_2 B5'_2 1.735(5)
B1'_2 B2'_2 1.740(5)
B1'_2 B10'_2 1.744(5)
B1'_2 B4'_2 1.775(5)
B1'_2 B3'_2 1.779(5)
B1'_2 H1'_2 1.13(3)
B2'_2 B3'_2 1.777(5)
B2'_2 B5'_2 1.786(5)
B2'_2 H2'_2 1.10(3)
B3'_2 B8'_2 1.736(6)
B3'_2 B4'_2 1.815(5)
B3'_2 H3'_2 1.11(3)
B4'_2 B9'_2 1.698(5)
B4'_2 B8'_2 1.769(6)
B4'_2 B10'_2 1.801(5)
B4'_2 H4'_2 1.10(4)
B5'_2 B10'_2 1.949(5)
B5'_2 H56'_2 1.28(3)
B5'_2 H5'_2 1.11(3)
B8'_2 B9'_2 1.790(5)
B8'_2 H89'_2 1.37(3)
B8'_2 H8'_2 1.05(4)
B9'_2 B10'_2 1.814(5)
B9'_2 H89'_2 1.46(3)
B9'_2 H91'_2 1.36(3)
B9'_2 H9'_2 1.11(4)
B10'_2 H91'_2 1.31(3)
B10'_2 H10'_2 1.08(3)
